data_4063011
_journal_name_full Organometallics
_journal_year 2004
_chemical_formula_sum 'C23 H42 N P Ti'
_chemical_formula_weight 411.45
_space_group_IT_number 14
_symmetry_cell_setting monoclinic
_symmetry_space_group_name_Hall '-P 2yn'
_symmetry_space_group_name_H-M 'P 1 21/n 1'
_cell_angle_alpha 90.00
_cell_angle_beta 107.109(3)
_cell_angle_gamma 90.00
_cell_formula_units_Z 4
_cell_length_a 11.5454(12)
_cell_length_b 15.1684(16)
_cell_length_c 13.9632(14)
_cell_measurement_temperature 293(2)
_cell_volume 2337.1(4)
_diffrn_ambient_temperature 293(2)
_exptl_crystal_density_diffrn 1.169
_cod_original_sg_symbol_H-M 'P 21/n'
_cod_database_code 4063011

loop_
_symmetry_equiv_pos_as_xyz
'x, y, z'
'-x+1/2, y+1/2, -z+1/2'
'-x, -y, -z'
'x-1/2, -y-1/2, z-1/2'

loop_
_atom_site_label
_atom_site_type_symbol
_atom_site_fract_x
_atom_site_fract_y
_atom_site_fract_z
_atom_site_U_iso_or_equiv
_atom_site_adp_type
_atom_site_occupancy
_atom_site_symmetry_multiplicity
_atom_site_calc_flag
_atom_site_refinement_flags
_atom_site_disorder_assembly
_atom_site_disorder_group
Ti1 Ti 0.00929(18) 0.23556(14) 0.38282(14) 0.0361(7) Uani 1 1 d . . .
P1 P 0.1907(3) 0.3884(2) 0.3196(2) 0.0369(9) Uani 1 1 d . . .
N1 N 0.1058(7) 0.3190(6) 0.3467(6) 0.035(2) Uani 1 1 d . . .
C1 C -0.0298(15) 0.1380(11) 0.5049(9) 0.064(4) Uani 1 1 d . . .
H1A H -0.1040 0.1031 0.4936 0.076 Uiso 1 1 calc R . .
C2 C 0.0750(17) 0.1075(10) 0.4863(11) 0.072(5) Uani 1 1 d . . .
H2A H 0.0904 0.0483 0.4648 0.086 Uiso 1 1 calc R . .
C3 C 0.1601(15) 0.1753(16) 0.5227(13) 0.098(7) Uani 1 1 d . . .
H3A H 0.2468 0.1718 0.5293 0.117 Uiso 1 1 calc R . .
C4 C 0.1042(19) 0.2435(11) 0.5562(9) 0.074(5) Uani 1 1 d . . .
H4A H 0.1454 0.2956 0.5919 0.089 Uiso 1 1 calc R . .
C5 C -0.0149(14) 0.2204(11) 0.5463(9) 0.058(4) Uani 1 1 d . . .
H5A H -0.0723 0.2524 0.5731 0.070 Uiso 1 1 calc R . .
C6 C 0.3506(10) 0.3474(8) 0.3589(9) 0.045(4) Uani 1 1 d . . .
C7 C 0.4433(10) 0.3976(9) 0.3202(9) 0.071(4) Uani 1 1 d . . .
H7A H 0.5214 0.3704 0.3456 0.106 Uiso 1 1 calc R . .
H7B H 0.4479 0.4577 0.3426 0.106 Uiso 1 1 calc R . .
H7C H 0.4186 0.3962 0.2483 0.106 Uiso 1 1 calc R . .
C8 C 0.3535(11) 0.2478(8) 0.3340(12) 0.106(6) Uani 1 1 d . . .
H8A H 0.4358 0.2273 0.3544 0.159 Uiso 1 1 calc R . .
H8B H 0.3192 0.2392 0.2631 0.159 Uiso 1 1 calc R . .
H8C H 0.3072 0.2153 0.3690 0.159 Uiso 1 1 calc R . .
C9 C 0.3975(11) 0.3512(10) 0.4765(10) 0.091(5) Uani 1 1 d . . .
H9A H 0.4797 0.3306 0.4990 0.137 Uiso 1 1 calc R . .
H9B H 0.3474 0.3145 0.5040 0.137 Uiso 1 1 calc R . .
H9C H 0.3940 0.4109 0.4984 0.137 Uiso 1 1 calc R . .
C10 C 0.1821(13) 0.4947(9) 0.3882(10) 0.056(4) Uani 1 1 d . . .
C11 C 0.2792(11) 0.5637(8) 0.3895(9) 0.066(4) Uani 1 1 d . . .
H11A H 0.2666 0.6148 0.4259 0.100 Uiso 1 1 calc R . .
H11B H 0.2740 0.5803 0.3220 0.100 Uiso 1 1 calc R . .
H11C H 0.3579 0.5395 0.4214 0.100 Uiso 1 1 calc R . .
C12 C 0.1742(14) 0.4762(9) 0.4908(11) 0.099(6) Uani 1 1 d . . .
H12A H 0.1697 0.5307 0.5244 0.148 Uiso 1 1 calc R . .
H12B H 0.2447 0.4440 0.5280 0.148 Uiso 1 1 calc R . .
H12C H 0.1029 0.4418 0.4863 0.148 Uiso 1 1 calc R . .
C13 C 0.0558(12) 0.5383(9) 0.3341(12) 0.109(6) Uani 1 1 d . . .
H13A H 0.0481 0.5926 0.3670 0.163 Uiso 1 1 calc R . .
H13B H -0.0082 0.4989 0.3370 0.163 Uiso 1 1 calc R . .
H13C H 0.0505 0.5499 0.2654 0.163 Uiso 1 1 calc R . .
C14 C 0.1419(12) 0.4110(10) 0.1805(9) 0.056(4) Uani 1 1 d . . .
C15 C 0.2021(12) 0.4877(9) 0.1448(9) 0.075(5) Uani 1 1 d . . .
H15A H 0.1705 0.4927 0.0733 0.112 Uiso 1 1 calc R . .
H15B H 0.2880 0.4779 0.1629 0.112 Uiso 1 1 calc R . .
H15C H 0.1861 0.5411 0.1755 0.112 Uiso 1 1 calc R . .
C16 C 0.0078(12) 0.4135(11) 0.1400(9) 0.106(6) Uani 1 1 d . . .
H16A H -0.0147 0.4252 0.0693 0.159 Uiso 1 1 calc R . .
H16B H -0.0235 0.4593 0.1729 0.159 Uiso 1 1 calc R . .
H16C H -0.0251 0.3578 0.1515 0.159 Uiso 1 1 calc R . .
C17 C 0.1781(13) 0.3226(11) 0.1290(10) 0.104(6) Uani 1 1 d . . .
H17A H 0.1556 0.3301 0.0576 0.157 Uiso 1 1 calc R . .
H17B H 0.1361 0.2727 0.1449 0.157 Uiso 1 1 calc R . .
H17C H 0.2640 0.3130 0.1542 0.157 Uiso 1 1 calc R . .
C18 C -0.1622(10) 0.3006(9) 0.3186(9) 0.059(4) Uani 1 1 d . . .
H18A H -0.1904 0.3360 0.3651 0.071 Uiso 1 1 calc R . .
H18B H -0.1698 0.3314 0.2561 0.071 Uiso 1 1 calc R . .
C19 C -0.2050(10) 0.2102(10) 0.3077(8) 0.043(4) Uani 1 1 d . . .
C20 C -0.1436(12) 0.1422(9) 0.2757(8) 0.046(4) Uani 1 1 d . . .
C21 C -0.0352(11) 0.1595(9) 0.2477(8) 0.057(4) Uani 1 1 d . . .
H21A H -0.0474 0.1936 0.1867 0.069 Uiso 1 1 calc R . .
H21B H 0.0162 0.1086 0.2493 0.069 Uiso 1 1 calc R . .
C22 C -0.3080(10) 0.1893(10) 0.3516(10) 0.094(5) Uani 1 1 d . . .
H22A H -0.3823 0.1834 0.2984 0.140 Uiso 1 1 calc R . .
H22B H -0.3158 0.2362 0.3955 0.140 Uiso 1 1 calc R . .
H22C H -0.2908 0.1352 0.3887 0.140 Uiso 1 1 calc R . .
C23 C -0.1787(11) 0.0447(8) 0.2807(9) 0.068(4) Uani 1 1 d . . .
H23A H -0.2454 0.0305 0.2230 0.102 Uiso 1 1 calc R . .
H23B H -0.2018 0.0348 0.3404 0.102 Uiso 1 1 calc R . .
H23C H -0.1107 0.0079 0.2816 0.102 Uiso 1 1 calc R . .

loop_
_atom_site_aniso_label
_atom_site_aniso_U_11
_atom_site_aniso_U_22
_atom_site_aniso_U_33
_atom_site_aniso_U_23
_atom_site_aniso_U_13
_atom_site_aniso_U_12
Ti1 0.0380(13) 0.0344(16) 0.0335(13) 0.0038(13) 0.0068(10) -0.0001(13)
P1 0.0341(19) 0.034(2) 0.041(2) -0.0006(19) 0.0078(16) -0.0043(18)
N1 0.028(5) 0.039(6) 0.030(6) 0.007(5) -0.001(4) -0.001(5)
C1 0.102(15) 0.044(12) 0.041(10) 0.008(8) 0.015(9) -0.020(11)
C2 0.075(12) 0.053(12) 0.089(12) 0.042(10) 0.027(11) 0.027(12)
C3 0.055(12) 0.14(2) 0.081(14) 0.070(14) -0.011(10) -0.014(14)
C4 0.116(16) 0.069(14) 0.021(8) 0.006(9) -0.008(9) -0.028(13)
C5 0.078(12) 0.069(13) 0.029(8) -0.007(9) 0.018(8) -0.017(10)
C6 0.027(7) 0.044(10) 0.067(10) 0.004(8) 0.019(7) 0.003(7)
C7 0.041(8) 0.063(11) 0.114(12) 0.024(9) 0.032(8) 0.012(8)
C8 0.059(9) 0.018(10) 0.25(2) 0.002(12) 0.060(11) 0.011(8)
C9 0.062(10) 0.108(15) 0.085(12) 0.022(11) -0.009(9) -0.007(10)
C10 0.078(11) 0.039(10) 0.051(10) -0.010(8) 0.019(8) -0.003(9)
C11 0.080(11) 0.030(9) 0.086(11) -0.011(8) 0.021(9) -0.021(9)
C12 0.158(16) 0.060(12) 0.105(14) -0.032(11) 0.078(13) -0.028(11)
C13 0.075(12) 0.055(12) 0.199(19) -0.012(12) 0.044(12) 0.023(10)
C14 0.075(11) 0.064(11) 0.030(8) 0.021(8) 0.018(7) -0.023(9)
C15 0.090(11) 0.055(11) 0.077(11) 0.017(9) 0.020(9) -0.014(9)
C16 0.078(12) 0.151(17) 0.059(11) 0.052(11) -0.028(8) -0.054(11)
C17 0.118(13) 0.132(17) 0.068(11) -0.040(11) 0.034(10) -0.025(12)
C18 0.058(9) 0.049(11) 0.066(10) 0.013(8) 0.010(8) 0.014(8)
C19 0.031(8) 0.057(11) 0.036(8) 0.024(8) 0.001(6) 0.019(8)
C20 0.049(9) 0.037(10) 0.040(9) 0.008(7) -0.004(7) -0.010(8)
C21 0.067(10) 0.063(11) 0.036(8) -0.012(8) 0.006(7) -0.003(8)
C22 0.046(9) 0.104(14) 0.147(14) 0.005(11) 0.053(10) -0.005(9)
C23 0.078(10) 0.039(10) 0.084(11) 0.004(8) 0.019(9) -0.020(8)

loop_
_geom_bond_atom_site_label_1
_geom_bond_atom_site_label_2
_geom_bond_distance
_geom_bond_site_symmetry_2
_geom_bond_publ_flag
Ti1 N1 1.852(9) . ?
Ti1 C21 2.141(11) . ?
Ti1 C18 2.157(11) . ?
Ti1 C4 2.349(12) . ?
Ti1 C3 2.383(14) . ?
Ti1 C5 2.390(11) . ?
Ti1 C1 2.398(13) . ?
Ti1 C2 2.406(13) . ?
Ti1 C20 2.409(12) . ?
Ti1 C19 2.417(11) . ?
P1 N1 1.558(9) . ?
P1 C6 1.871(11) . ?
P1 C14 1.888(11) . ?
P1 C10 1.893(13) . ?
C1 C5 1.366(16) . ?
C1 C2 1.389(16) . ?
C2 C3 1.41(2) . ?
C3 C4 1.37(2) . ?
C4 C5 1.385(17) . ?
C6 C7 1.535(14) . ?
C6 C8 1.554(16) . ?
C6 C9 1.571(15) . ?
C10 C12 1.489(15) . ?
C10 C11 1.530(16) . ?
C10 C13 1.577(17) . ?
C14 C16 1.484(15) . ?
C14 C15 1.512(15) . ?
C14 C17 1.634(18) . ?
C18 C19 1.450(16) . ?
C19 C20 1.398(16) . ?
C19 C22 1.523(15) . ?
C20 C21 1.441(15) . ?
C20 C23 1.540(16) . ?
